data_9008163
loop_
_publ_author_name
'Barnighausen, H.'
'Beck, H.'
'Grueninger, H. W.'
'Rietschel, E. T.'
'Schultz, N.'

_publ_section_title
;
 Neue AB2-strukturtypen mit siebenfach koordiniertem kation
;
_journal_name_full 'Zeitschrift fur Kristallographie'
_journal_page_first 430
_journal_page_last 430
_journal_paper_doi 10.1524/zkri.1969.128.16.424
_journal_volume 128
_journal_year 1969
_chemical_formula_structural SrI2
_chemical_formula_sum 'I2 Sr'
_space_group_IT_number 61
_symmetry_space_group_name_Hall '-P 2ac 2ab'
_symmetry_space_group_name_H-M 'P b c a'
_cell_angle_alpha 90
_cell_angle_beta 90
_cell_angle_gamma 90
_cell_formula_units_Z 8
_cell_length_a 15.22
_cell_length_b 8.22
_cell_length_c 7.90
_cell_volume 988.356
_database_code_amcsd 0010679
_exptl_crystal_density_diffrn 4.589
_cod_depositor_comments
;
 Adding the _journal_paper_doi data item.

 Antanas Vaitkus,
 2017-07-14

 Adding the _cell_formula_units_Z data item.

 Antanas Vaitkus,
 2017-07-14
;
_cod_original_formula_sum 'Sr I2'
_cod_database_code 9008163
_amcsd_formula_title SrI2

loop_
_space_group_symop_operation_xyz
x,y,z
x,1/2-y,1/2+z
-x,1/2+y,1/2-z
1/2-x,1/2+y,z
1/2+x,1/2-y,-z
1/2+x,y,1/2-z
1/2-x,-y,1/2+z
-x,-y,-z

loop_
_atom_site_label
_atom_site_fract_x
_atom_site_fract_y
_atom_site_fract_z
Sr 0.11050 0.45050 0.27640
I1 0.20200 0.10770 0.16300
I2 -0.03410 0.26820 0.00540

loop_
_cod_related_entry_id
_cod_related_entry_database
_cod_related_entry_code
1 AMCSD 0010679
